data_7154756
loop_
_publ_author_name
'Pramanik, Mukund M. D.'
'Rastogi, Namrata'

_publ_section_title
;
 Synthesis of \a-diazo-\b-keto esters, phosphonates and sulfones via
 acylbenzotriazole-mediated acylation of a diazomethyl anion.
;
_journal_issue 47
_journal_name_full 'Organic &amp; biomolecular chemistry'
_journal_page_first 11567
_journal_page_last 11571
_journal_paper_doi 10.1039/c5ob01975c
_journal_volume 13
_journal_year 2015
_chemical_formula_moiety 'C10 H11 Cl N3 O4 P'
_chemical_formula_sum 'C10 H11 Cl N3 O4 P'
_chemical_formula_weight 303.64
_chemical_melting_point 374.0(10)
_chemical_name_systematic 'Dimethyl 5-chloro-2-(2-diazoacetyl)phenylphosphoramidate '
_chemical_properties_physical 'Air-sensitive, Moisture-sensitive, Heat-sensitive, Light-sensitive, Photo-sensitive'
_space_group_IT_number 2
_symmetry_cell_setting triclinic
_symmetry_space_group_name_Hall '-P 1'
_symmetry_space_group_name_H-M 'P -1'
_atom_sites_solution_hydrogens geom
_atom_sites_solution_primary direct
_atom_sites_solution_secondary difmap
_audit_creation_method SHELXL-97
_audit_update_record
;
2015-08-08 deposited with the CCDC.
2015-10-06 downloaded from the CCDC.
;
_cell_angle_alpha 106.549(5)
_cell_angle_beta 97.092(5)
_cell_angle_gamma 94.090(5)
_cell_formula_units_Z 2
_cell_length_a 5.927(5)
_cell_length_b 8.999(5)
_cell_length_c 13.598(5)
_cell_measurement_reflns_used 999
_cell_measurement_temperature 100(2)
_cell_measurement_theta_max 25.50
_cell_measurement_theta_min 2.43
_cell_volume 685.6(7)
_computing_cell_refinement 'SAINT 6.45 ( Bruker, 2003)'
_computing_data_collection 'SMART 5.628 (Bruker, 2003)'
_computing_data_reduction 'SAINT 6.45  (Bruker, 2003)'
_computing_molecular_graphics 'Diamond 2.1e'
_computing_structure_refinement 'SHELXL-97 (Sheldrick, 1997)'
_computing_structure_solution 'SHELXS-97 (Sheldrick, 1990)'
_diffrn_ambient_temperature 100(2)
_diffrn_measured_fraction_theta_full 0.998
_diffrn_measured_fraction_theta_max 0.998
_diffrn_measurement_device_type 'Bruker SMART APEX'
_diffrn_radiation_monochromator graphite
_diffrn_radiation_source 'fine-focus sealed tube'
_diffrn_radiation_type MoK\a
_diffrn_radiation_wavelength 0.71069
_diffrn_reflns_av_R_equivalents 0.0496
_diffrn_reflns_av_sigmaI/netI 0.0702
_diffrn_reflns_limit_h_max 7
_diffrn_reflns_limit_h_min -7
_diffrn_reflns_limit_k_max 10
_diffrn_reflns_limit_k_min -10
_diffrn_reflns_limit_l_max 16
_diffrn_reflns_limit_l_min -16
_diffrn_reflns_number 8330
_diffrn_reflns_theta_full 25.50
_diffrn_reflns_theta_max 25.50
_diffrn_reflns_theta_min 2.43
_exptl_absorpt_coefficient_mu 0.408
_exptl_absorpt_correction_T_max 0.7457
_exptl_absorpt_correction_T_min 0.6418
_exptl_absorpt_correction_type empirical
_exptl_absorpt_process_details 'SADABAS 2.10 (Bruker 2003)'
_exptl_crystal_colour Colorless
_exptl_crystal_density_diffrn 1.471
_exptl_crystal_density_method 'not measured'
_exptl_crystal_description Platelet
_exptl_crystal_F_000 312
_exptl_crystal_recrystallization_method 'Re-crystallisation from solvent: Ethanol'
_exptl_crystal_size_max 0.38
_exptl_crystal_size_mid 0.19
_exptl_crystal_size_min 0.19
_refine_diff_density_max 0.297
_refine_diff_density_min -0.183
_refine_diff_density_rms 0.050
_refine_ls_extinction_method none
_refine_ls_goodness_of_fit_ref 1.037
_refine_ls_hydrogen_treatment mixed
_refine_ls_matrix_type full
_refine_ls_number_parameters 176
_refine_ls_number_reflns 2555
_refine_ls_number_restraints 0
_refine_ls_restrained_S_all 1.037
_refine_ls_R_factor_all 0.1159
_refine_ls_R_factor_gt 0.0565
_refine_ls_shift/su_max 0.000
_refine_ls_shift/su_mean 0.000
_refine_ls_structure_factor_coef Fsqd
_refine_ls_weighting_details 'calc w=1/[\s^2^(Fo^2^)+(0.0666P)^2^+0.1861P] where P=(Fo^2^+2Fc^2^)/3'
_refine_ls_weighting_scheme calc
_refine_ls_wR_factor_gt 0.1252
_refine_ls_wR_factor_ref 0.1463
_reflns_number_gt 1509
_reflns_number_total 2555
_reflns_threshold_expression >2sigma(I)
_cod_data_source_file c5ob01975c2.cif
_cod_data_source_block 6augb_0m
_cod_depositor_comments
;
The following automatic conversions were performed:

'_chemical_melting_point' value '373-375' was changed to '374.0(10)'
- the average value was taken and precision was estimated.

'_symmetry_cell_setting' value 'Triclinic' changed to 'triclinic'
according to
/usr/data/users/saulius/crontab/automatic-downloads/rss-feeds/RSC/lib/dictionaries/cif_core.dic
dictionary named 'cif_core.dic' version 2.4.2 from 2011-04-26.

Automatic conversion script
Id: cif_fix_values 3271 2015-04-21 07:52:19Z andrius 

 Adding full bibliography for 7154756.cif.
;
_cod_original_sg_symbol_H-M P-1
_cod_database_code 7154756

loop_
_symmetry_equiv_pos_as_xyz
'x, y, z'
'-x, -y, -z'

loop_
_atom_site_label
_atom_site_type_symbol
_atom_site_fract_x
_atom_site_fract_y
_atom_site_fract_z
_atom_site_U_iso_or_equiv
_atom_site_adp_type
_atom_site_occupancy
_atom_site_symmetry_multiplicity
_atom_site_calc_flag
_atom_site_refinement_flags
P1 P 0.49765(16) -0.02489(11) 0.77649(8) 0.0476(3) Uani 1 1 d .
Cl Cl -0.07121(19) 0.27222(16) 0.55113(9) 0.0898(5) Uani 1 1 d .
O3 O 0.6596(4) -0.0831(3) 0.84178(19) 0.0594(7) Uani 1 1 d .
O2A O 0.4427(5) -0.1242(3) 0.6606(2) 0.0641(8) Uani 1 1 d .
O1A O 0.2476(4) -0.0241(3) 0.80008(19) 0.0538(7) Uani 1 1 d .
N3 N 0.5945(6) 0.1519(3) 0.7814(3) 0.0522(9) Uani 1 1 d .
O1 O 0.9433(4) 0.3678(3) 0.8597(2) 0.0671(8) Uani 1 1 d .
C3 C 0.4925(6) 0.2619(4) 0.7412(3) 0.0459(9) Uani 1 1 d .
C4 C 0.6008(6) 0.4150(4) 0.7654(3) 0.0480(9) Uani 1 1 d .
C7 C 0.8293(6) 0.4628(4) 0.8315(3) 0.0519(10) Uani 1 1 d .
C2 C 0.2845(6) 0.2216(5) 0.6751(3) 0.0553(10) Uani 1 1 d .
H2 H 0.2121 0.1205 0.6574 0.066 Uiso 1 1 calc R
C9 C 0.2086(6) 0.0635(5) 0.9021(3) 0.0651(11) Uani 1 1 d .
H9A H 0.0477 0.0546 0.9056 0.098 Uiso 1 1 calc R
H9B H 0.2646 0.1712 0.9155 0.098 Uiso 1 1 calc R
H9C H 0.2877 0.0229 0.9531 0.098 Uiso 1 1 calc R
C1 C 0.1856(7) 0.3295(5) 0.6358(3) 0.0590(11) Uani 1 1 d .
N1 N 1.1302(8) 0.6545(4) 0.9114(3) 0.0721(10) Uani 1 1 d .
C6 C 0.2849(8) 0.4783(5) 0.6593(3) 0.0690(12) Uani 1 1 d .
H6 H 0.2149 0.5504 0.6323 0.083 Uiso 1 1 calc R
C5 C 0.4912(7) 0.5203(5) 0.7239(3) 0.0651(11) Uani 1 1 d .
H5 H 0.5599 0.6223 0.7404 0.078 Uiso 1 1 calc R
C8 C 0.9202(7) 0.6230(5) 0.8605(3) 0.0656(11) Uani 1 1 d .
H8 H 0.8375 0.6993 0.8445 0.079 Uiso 1 1 calc R
N2 N 1.3116(8) 0.6734(5) 0.9532(3) 0.1011(14) Uani 1 1 d .
C10 C 0.6295(10) -0.1528(6) 0.6023(4) 0.0978(16) Uani 1 1 d .
H10A H 0.5722 -0.2150 0.5324 0.147 Uiso 1 1 calc R
H10B H 0.7360 -0.2074 0.6339 0.147 Uiso 1 1 calc R
H10C H 0.7052 -0.0553 0.6016 0.147 Uiso 1 1 calc R
HL H 0.723(6) 0.184(4) 0.815(3) 0.041(10) Uiso 1 1 d .

loop_
_atom_site_aniso_label
_atom_site_aniso_U_11
_atom_site_aniso_U_22
_atom_site_aniso_U_33
_atom_site_aniso_U_23
_atom_site_aniso_U_13
_atom_site_aniso_U_12
P1 0.0464(6) 0.0417(6) 0.0539(7) 0.0162(5) 0.0005(5) 0.0032(4)
Cl 0.0664(8) 0.1251(11) 0.0844(9) 0.0482(8) -0.0108(6) 0.0218(7)
O3 0.0541(16) 0.0510(15) 0.0765(18) 0.0280(14) -0.0004(14) 0.0091(12)
O2A 0.0711(19) 0.0599(17) 0.0537(17) 0.0057(14) 0.0073(15) 0.0080(14)
O1A 0.0426(15) 0.0580(16) 0.0580(17) 0.0174(13) -0.0001(13) 0.0007(12)
N3 0.044(2) 0.0456(19) 0.067(2) 0.0230(17) -0.0060(18) 0.0032(16)
O1 0.0573(17) 0.0508(16) 0.094(2) 0.0278(16) -0.0034(15) 0.0079(14)
C3 0.048(2) 0.048(2) 0.047(2) 0.0182(18) 0.0104(18) 0.0123(18)
C4 0.055(2) 0.044(2) 0.051(2) 0.0191(18) 0.0120(19) 0.0157(18)
C7 0.057(2) 0.045(2) 0.057(3) 0.0160(19) 0.016(2) 0.009(2)
C2 0.056(2) 0.058(2) 0.056(2) 0.023(2) 0.005(2) 0.010(2)
C9 0.049(2) 0.078(3) 0.068(3) 0.020(2) 0.014(2) 0.009(2)
C1 0.056(2) 0.074(3) 0.056(3) 0.028(2) 0.012(2) 0.019(2)
N1 0.085(3) 0.053(2) 0.072(3) 0.0115(19) 0.012(2) -0.006(2)
C6 0.077(3) 0.069(3) 0.069(3) 0.032(2) 0.004(2) 0.028(3)
C5 0.077(3) 0.050(2) 0.073(3) 0.026(2) 0.007(2) 0.013(2)
C8 0.063(3) 0.049(3) 0.078(3) 0.015(2) -0.005(2) 0.005(2)
N2 0.088(3) 0.101(3) 0.097(4) 0.016(3) -0.003(3) -0.019(3)
C10 0.117(5) 0.100(4) 0.073(3) 0.012(3) 0.029(3) 0.014(3)

loop_
_atom_type_symbol
_atom_type_description
_atom_type_scat_dispersion_real
_atom_type_scat_dispersion_imag
_atom_type_scat_source
C C 0.0033 0.0016 'International Tables Vol C Tables 4.2.6.8 and 6.1.1.4'
H H 0.0000 0.0000 'International Tables Vol C Tables 4.2.6.8 and 6.1.1.4'
N N 0.0061 0.0033 'International Tables Vol C Tables 4.2.6.8 and 6.1.1.4'
O O 0.0106 0.0060 'International Tables Vol C Tables 4.2.6.8 and 6.1.1.4'
P P 0.1023 0.0942 'International Tables Vol C Tables 4.2.6.8 and 6.1.1.4'
Cl Cl 0.1484 0.1585 'International Tables Vol C Tables 4.2.6.8 and 6.1.1.4'

loop_
_geom_angle_atom_site_label_1
_geom_angle_atom_site_label_2
_geom_angle_atom_site_label_3
_geom_angle
O3 P1 O1A 117.05(15)
O3 P1 O2A 115.77(15)
O1A P1 O2A 97.46(15)
O3 P1 N3 109.04(17)
O1A P1 N3 108.51(15)
O2A P1 N3 108.24(16)
C10 O2A P1 118.0(3)
C9 O1A P1 118.3(2)
C3 N3 P1 130.8(3)
C2 C3 N3 120.8(3)
C2 C3 C4 118.7(3)
N3 C3 C4 120.5(3)
C5 C4 C3 118.2(3)
C5 C4 C7 120.6(3)
C3 C4 C7 121.1(3)
O1 C7 C8 119.6(4)
O1 C7 C4 122.2(3)
C8 C7 C4 118.1(3)
C1 C2 C3 120.6(4)
C6 C1 C2 121.8(4)
C6 C1 Cl 119.4(3)
C2 C1 Cl 118.8(3)
N2 N1 C8 176.4(5)
C1 C6 C5 118.6(4)
C6 C5 C4 122.1(4)
N1 C8 C7 114.8(4)

loop_
_geom_bond_atom_site_label_1
_geom_bond_atom_site_label_2
_geom_bond_distance
P1 O3 1.453(2)
P1 O1A 1.555(3)
P1 O2A 1.555(3)
P1 N3 1.633(3)
Cl C1 1.739(4)
O2A C10 1.436(5)
O1A C9 1.442(4)
N3 C3 1.398(4)
O1 C7 1.240(4)
C3 C2 1.392(5)
C3 C4 1.408(5)
C4 C5 1.393(5)
C4 C7 1.492(5)
C7 C8 1.427(5)
C2 C1 1.368(5)
C1 C6 1.355(6)
N1 N2 1.130(5)
N1 C8 1.317(5)
C6 C5 1.375(6)

loop_
_geom_torsion_atom_site_label_1
_geom_torsion_atom_site_label_2
_geom_torsion_atom_site_label_3
_geom_torsion_atom_site_label_4
_geom_torsion
O3 P1 O2A C10 -57.1(3)
O1A P1 O2A C10 177.9(3)
N3 P1 O2A C10 65.6(3)
O3 P1 O1A C9 58.6(3)
O2A P1 O1A C9 -177.4(2)
N3 P1 O1A C9 -65.2(3)
O3 P1 N3 C3 -172.8(3)
O1A P1 N3 C3 -44.2(4)
O2A P1 N3 C3 60.5(4)
P1 N3 C3 C2 -8.4(5)
P1 N3 C3 C4 172.8(3)
C2 C3 C4 C5 1.6(5)
N3 C3 C4 C5 -179.6(3)
C2 C3 C4 C7 -176.9(3)
N3 C3 C4 C7 1.8(5)
C5 C4 C7 O1 -171.4(3)
C3 C4 C7 O1 7.1(5)
C5 C4 C7 C8 6.8(5)
C3 C4 C7 C8 -174.6(3)
N3 C3 C2 C1 -179.9(3)
C4 C3 C2 C1 -1.1(5)
C3 C2 C1 C6 0.0(6)
C3 C2 C1 Cl 178.6(3)
C2 C1 C6 C5 0.5(6)
Cl C1 C6 C5 -178.1(3)
C1 C6 C5 C4 0.2(6)
C3 C4 C5 C6 -1.2(6)
C7 C4 C5 C6 177.4(4)
N2 N1 C8 C7 18(8)
O1 C7 C8 N1 3.8(6)
C4 C7 C8 N1 -174.5(3)
